data_4516199
loop_
_publ_author_name
'Tsai, Cheng-Min'
'Lin, Yu-Pei'
'Pola, Murali Krishna'
'Narra, Sudhakar'
'Jokar, Efat'
'Yang, Yaw-Wen'
'Diau, Eric Wei-Guang'

_publ_section_title
;
 Control of Crystal Structures and Optical Properties with Hybrid
 Formamidinium and 2-Hydroxyethylammonium Cations for Mesoscopic
 Carbon-Electrode Tin-Based Perovskite Solar Cells
;
_journal_issue 9
_journal_name_full 'ACS Energy Letters'
_journal_page_first 2077
_journal_paper_doi 10.1021/acsenergylett.8b01046
_journal_volume 3
_journal_year 2018
_chemical_formula_sum 'C4 H16 I4 N2 O2 Sn'
_chemical_formula_weight 750.48
_space_group_crystal_system monoclinic
_space_group_IT_number 14
_space_group_name_Hall '-P 2ybc'
_space_group_name_H-M_alt 'P 1 21/c 1'
_atom_sites_solution_hydrogens geom
_atom_sites_solution_primary direct
_atom_sites_solution_secondary difmap
_cell_angle_alpha 90
_cell_angle_beta 100.3600(10)
_cell_angle_gamma 90
_cell_formula_units_Z 2
_cell_length_a 10.1959(2)
_cell_length_b 9.0234(2)
_cell_length_c 8.9297(2)
_cell_measurement_reflns_used 4828
_cell_measurement_temperature 296.(2)
_cell_measurement_theta_max 25.0292
_cell_measurement_theta_min 3.0367
_cell_volume 808.15(3)
_computing_cell_refinement 'SAINT V8.27B (Bruker AXS Inc., 2012)'
_computing_data_reduction 'SAINT V8.27B (Bruker AXS Inc., 2012)'
_computing_structure_refinement 'SHELXL-97 (Sheldrick, 2008)'
_computing_structure_solution 'SHELXS-97 (Sheldrick, 2008)'
_diffrn_ambient_temperature 296.(2)
_diffrn_detector_area_resol_mean 8.3333
_diffrn_measured_fraction_theta_full 0.993
_diffrn_measured_fraction_theta_max 0.993
_diffrn_measurement_device_type 'APEX II CCD'
_diffrn_measurement_method '\w scans'
_diffrn_radiation_monochromator 'Highly-Ordered Pyrolytic Graphite'
_diffrn_radiation_type 'Mo K\a'
_diffrn_radiation_wavelength 0.71073
_diffrn_reflns_av_R_equivalents 0.0374
_diffrn_reflns_av_sigmaI/netI 0.0305
_diffrn_reflns_limit_h_max 12
_diffrn_reflns_limit_h_min -12
_diffrn_reflns_limit_k_max 10
_diffrn_reflns_limit_k_min -10
_diffrn_reflns_limit_l_max 10
_diffrn_reflns_limit_l_min -10
_diffrn_reflns_number 7421
_diffrn_reflns_theta_full 25.03
_diffrn_reflns_theta_max 25.03
_diffrn_reflns_theta_min 3.04
_diffrn_source 'fine-focus sealed tube'
_diffrn_source_type 'Mo K\a'
_exptl_absorpt_coefficient_mu 9.204
_exptl_absorpt_correction_T_max 0.7452
_exptl_absorpt_correction_T_min 0.4434
_exptl_absorpt_correction_type multi-scan
_exptl_absorpt_process_details 'SADABS V2012/1 (Bruker AXS Inc.)'
_exptl_crystal_colour brown
_exptl_crystal_density_diffrn 3.084
_exptl_crystal_density_method 'not measured'
_exptl_crystal_description sheet
_exptl_crystal_F_000 664
_exptl_crystal_size_max 0.32
_exptl_crystal_size_mid 0.19
_exptl_crystal_size_min 0.04
_refine_diff_density_max 0.585
_refine_diff_density_min -0.495
_refine_ls_extinction_coef 0.0107(4)
_refine_ls_extinction_method SHELXL
_refine_ls_goodness_of_fit_ref 1.065
_refine_ls_hydrogen_treatment mixed
_refine_ls_matrix_type full
_refine_ls_number_parameters 64
_refine_ls_number_reflns 1424
_refine_ls_number_restraints 0
_refine_ls_restrained_S_all 1.065
_refine_ls_R_factor_all 0.0237
_refine_ls_R_factor_gt 0.0200
_refine_ls_shift/su_max 0.046
_refine_ls_shift/su_mean 0.002
_refine_ls_structure_factor_coef Fsqd
_refine_ls_weighting_details 'calc w=1/[\s^2^(Fo^2^)+(0.0148P)^2^+1.0419P] where P=(Fo^2^+2Fc^2^)/3'
_refine_ls_weighting_scheme calc
_refine_ls_wR_factor_gt 0.0429
_refine_ls_wR_factor_ref 0.0443
_reflns_number_gt 1291
_reflns_number_total 1424
_reflns_threshold_expression >2sigma(I)
_cod_data_source_file HEA2SnI4-monoclinic.cif
_cod_data_source_block I
_cod_database_code 4516199

loop_
_space_group_symop_operation_xyz
'x, y, z'
'-x, y+1/2, -z+1/2'
'-x, -y, -z'
'x, -y-1/2, z-1/2'

loop_
_atom_site_type_symbol
_atom_site_label
_atom_site_fract_x
_atom_site_fract_y
_atom_site_fract_z
_atom_site_U_iso_or_equiv
_atom_site_adp_type
_atom_site_calc_flag
_atom_site_refinement_flags
_atom_site_occupancy
Sn Sn1 0 0.5 0 0.02815(13) Uani d S 1
I I1 0.31118(3) 0.54316(3) 0.06668(3) 0.03744(12) Uani d . 1
I I2 -0.02016(3) 0.78303(4) 0.21267(3) 0.04562(13) Uani d . 1
O O1 0.4501(4) 0.1695(4) 0.0513(4) 0.0506(8) Uani d . 1
H H1 0.4573 0.2597 0.0457 0.076 Uiso calc R 1
N N2 0.2787(4) -0.0710(5) -0.0303(4) 0.0468(9) Uani d . 1
H H2A 0.2065 -0.0197 -0.0708 0.07 Uiso calc R 1
H H2B 0.2592 -0.1673 -0.0331 0.07 Uiso calc R 1
H H2C 0.3433 -0.0543 -0.0831 0.07 Uiso calc R 1
C C1 0.3534(5) 0.1350(6) 0.1410(6) 0.0514(12) Uani d . 1
H H1A 0.2727 0.1912 0.1056 0.062 Uiso calc R 1
H H1B 0.3865 0.1617 0.2462 0.062 Uiso calc R 1
C C2 0.3237(6) -0.0241(6) 0.1305(6) 0.0503(12) Uani d . 1
H H2D 0.2547 -0.0466 0.1889 0.06 Uiso calc R 1
H H2E 0.403 -0.0795 0.1741 0.06 Uiso calc R 1

loop_
_atom_site_aniso_label
_atom_site_aniso_U_11
_atom_site_aniso_U_22
_atom_site_aniso_U_33
_atom_site_aniso_U_12
_atom_site_aniso_U_13
_atom_site_aniso_U_23
Sn1 0.0296(2) 0.0262(2) 0.0296(2) -0.00089(15) 0.00802(15) 0.00038(15)
I1 0.03201(16) 0.03707(19) 0.04398(18) -0.00016(11) 0.00876(11) 0.00058(12)
I2 0.04512(18) 0.0458(2) 0.04594(19) 0.00306(13) 0.00807(13) -0.01255(13)
O1 0.0580(19) 0.0329(17) 0.066(2) -0.0023(16) 0.0241(17) 0.0027(17)
N2 0.053(2) 0.042(2) 0.045(2) -0.0053(19) 0.0064(18) -0.0017(19)
C1 0.048(3) 0.057(3) 0.051(3) -0.007(2) 0.016(2) -0.009(2)
C2 0.057(3) 0.049(3) 0.047(3) -0.007(2) 0.016(2) 0.001(2)

loop_
_atom_type_symbol
_atom_type_description
_atom_type_scat_dispersion_real
_atom_type_scat_dispersion_imag
_atom_type_scat_source
C C 0.0033 0.0016 'International Tables Vol C Tables 4.2.6.8 and 6.1.1.4'
H H 0.0000 0.0000 'International Tables Vol C Tables 4.2.6.8 and 6.1.1.4'
N N 0.0061 0.0033 'International Tables Vol C Tables 4.2.6.8 and 6.1.1.4'
O O 0.0106 0.0060 'International Tables Vol C Tables 4.2.6.8 and 6.1.1.4'
Sn Sn -0.6537 1.4246 'International Tables Vol C Tables 4.2.6.8 and 6.1.1.4'
I I -0.4742 1.8119 'International Tables Vol C Tables 4.2.6.8 and 6.1.1.4'

loop_
_geom_angle_atom_site_label_1
_geom_angle_atom_site_label_2
_geom_angle_atom_site_label_3
_geom_angle_site_symmetry_1
_geom_angle_site_symmetry_3
_geom_angle
I1 Sn1 I1 . 3_565 180.0
I1 Sn1 I2 . 4_575 89.611(8)
I1 Sn1 I2 3_565 4_575 90.389(8)
I1 Sn1 I2 . 2_545 90.389(8)
I1 Sn1 I2 3_565 2_545 89.611(8)
I2 Sn1 I2 4_575 2_545 180.000(9)
I1 Sn1 I2 . . 87.665(8)
I1 Sn1 I2 3_565 . 92.334(8)
I2 Sn1 I2 4_575 . 89.192(2)
I2 Sn1 I2 2_545 . 90.808(2)
I1 Sn1 I2 . 3_565 92.335(8)
I1 Sn1 I2 3_565 3_565 87.666(8)
I2 Sn1 I2 4_575 3_565 90.808(2)
I2 Sn1 I2 2_545 3_565 89.192(3)
I2 Sn1 I2 . 3_565 180.0
Sn1 I2 Sn1 2 . 163.280(12)
O1 C1 C2 . . 109.7(4)
C1 C2 N2 . . 111.4(4)

loop_
_geom_bond_atom_site_label_1
_geom_bond_atom_site_label_2
_geom_bond_site_symmetry_2
_geom_bond_distance
Sn1 I1 . 3.1453(3)
Sn1 I1 3_565 3.1454(3)
Sn1 I2 4_575 3.2045(3)
Sn1 I2 2_545 3.2045(3)
Sn1 I2 . 3.2111(3)
Sn1 I2 3_565 3.2111(3)
I2 Sn1 2 3.2045(3)
O1 C1 . 1.412(6)
N2 C2 . 1.488(6)
C1 C2 . 1.467(7)
